data_4347045
loop_
_publ_author_name
'Zhao, Si-Si'
'Yang, Jin'
'Liu, Ying-Ying'
'Ma, Jian-Fang'

_publ_section_title
;
 Fluorescent Aromatic Tag-Functionalized MOFs for Highly Selective Sensing
 of Metal Ions and Small Organic Molecules.
;
_journal_issue 5
_journal_name_full 'Inorganic chemistry'
_journal_page_first 2261
_journal_page_last 2273
_journal_paper_doi 10.1021/acs.inorgchem.5b02666
_journal_volume 55
_journal_year 2016
_chemical_formula_moiety 'C84 H84 N2 O20 Zn'
_chemical_formula_sum 'C84 H84 N2 O20 Zn'
_chemical_formula_weight 1506.90
_space_group_IT_number 15
_space_group_name_Hall '-C 2yc'
_space_group_name_H-M_alt 'C 1 2/c 1'
_symmetry_cell_setting monoclinic
_symmetry_space_group_name_H-M 'C 1 2/c 1'
_atom_sites_solution_hydrogens geom
_atom_sites_solution_primary direct
_atom_sites_solution_secondary difmap
_audit_creation_method SHELXL-97
_cell_angle_alpha 90.00
_cell_angle_beta 110.079(9)
_cell_angle_gamma 90.00
_cell_formula_units_Z 4
_cell_length_a 27.694(2)
_cell_length_b 15.8734(11)
_cell_length_c 18.5692(15)
_cell_measurement_reflns_used 2235
_cell_measurement_temperature 298(2)
_cell_measurement_theta_max 29.1760
_cell_measurement_theta_min 2.9895
_cell_volume 7666.8(11)
_computing_cell_refinement CrysAlis
_computing_data_collection 'CrysAlis (Oxford Diffraction, 2006)'
_computing_data_reduction CrysAlis
_computing_structure_refinement 'SHELXL-97 (Sheldrick, 1997)'
_computing_structure_solution 'SHELXS-97 (Sheldrick, 1997)'
_diffrn_ambient_temperature 298(2)
_diffrn_detector_area_resol_mean 10.0
_diffrn_measured_fraction_theta_full 0.971
_diffrn_measured_fraction_theta_max 0.971
_diffrn_measurement_device_type 'Oxford Diffraction Gemini R Ultra'
_diffrn_measurement_method '\w scan'
_diffrn_radiation_monochromator graphite
_diffrn_radiation_source 'fine-focus sealed tube'
_diffrn_radiation_type MoK\a
_diffrn_radiation_wavelength 0.71073
_diffrn_reflns_av_R_equivalents 0.0518
_diffrn_reflns_av_sigmaI/netI 0.0821
_diffrn_reflns_limit_h_max 24
_diffrn_reflns_limit_h_min -33
_diffrn_reflns_limit_k_max 18
_diffrn_reflns_limit_k_min -19
_diffrn_reflns_limit_l_max 22
_diffrn_reflns_limit_l_min -20
_diffrn_reflns_number 14137
_diffrn_reflns_theta_full 25.00
_diffrn_reflns_theta_max 25.35
_diffrn_reflns_theta_min 3.20
_exptl_absorpt_coefficient_mu 0.395
_exptl_absorpt_correction_T_max 0.9431
_exptl_absorpt_correction_T_min 0.9112
_exptl_absorpt_process_details
;
CrysAlis (Oxford Diffraction, 2006) 
;
_exptl_crystal_colour colourless
_exptl_crystal_density_diffrn 1.306
_exptl_crystal_density_method 'not measured'
_exptl_crystal_description block
_exptl_crystal_F_000 3168
_exptl_crystal_size_max 0.24
_exptl_crystal_size_mid 0.23
_exptl_crystal_size_min 0.15
_platon_squeeze_details
;
;
_refine_diff_density_max 1.164
_refine_diff_density_min -0.476
_refine_diff_density_rms 0.075
_refine_ls_extinction_method none
_refine_ls_goodness_of_fit_ref 1.167
_refine_ls_hydrogen_treatment mixed
_refine_ls_matrix_type full
_refine_ls_number_parameters 485
_refine_ls_number_reflns 6826
_refine_ls_number_restraints 41
_refine_ls_restrained_S_all 1.179
_refine_ls_R_factor_all 0.1485
_refine_ls_R_factor_gt 0.0926
_refine_ls_shift/su_max 0.000
_refine_ls_shift/su_mean 0.000
_refine_ls_structure_factor_coef Fsqd
_refine_ls_weighting_details 'calc w=1/[\s^2^(Fo^2^)+(0.1006P)^2^+0.0000P] where P=(Fo^2^+2Fc^2^)/3'
_refine_ls_weighting_scheme calc
_refine_ls_wR_factor_gt 0.2247
_refine_ls_wR_factor_ref 0.2469
_reflns_number_gt 3471
_reflns_number_total 6826
_reflns_threshold_expression >2sigma(I)
_cod_data_source_file ic5b02666_si_003.cif
_cod_data_source_block Compound-2
_cod_original_cell_volume 7666.8(10)
_cod_original_sg_symbol_H-M 'C 2/c'
_cod_database_code 4347045

loop_
_symmetry_equiv_pos_as_xyz
'x, y, z'
'-x, y, -z+1/2'
'x+1/2, y+1/2, z'
'-x+1/2, y+1/2, -z+1/2'
'-x, -y, -z'
'x, -y, z-1/2'
'-x+1/2, -y+1/2, -z'
'x+1/2, -y+1/2, z-1/2'

loop_
_atom_site_label
_atom_site_type_symbol
_atom_site_fract_x
_atom_site_fract_y
_atom_site_fract_z
_atom_site_U_iso_or_equiv
_atom_site_adp_type
_atom_site_occupancy
_atom_site_symmetry_multiplicity
_atom_site_calc_flag
_atom_site_refinement_flags
_atom_site_disorder_assembly
_atom_site_disorder_group
Zn1 Zn 0.5000 0.5000 0.5000 0.1150(6) Uani 1 2 d SU . .
C1 C 0.5909(4) 0.5357(6) 0.6076(7) 0.137(3) Uani 1 1 d DU . .
C2 C 0.6373(3) 0.5740(5) 0.6295(4) 0.142(4) Uani 1 1 d D . .
H2A H 0.6591 0.5406 0.6092 0.171 Uiso 1 1 calc R . .
H2B H 0.6324 0.6279 0.6035 0.171 Uiso 1 1 calc R . .
C3 C 0.65576(16) 0.6557(2) 0.7439(2) 0.0466(11) Uani 1 1 d . . .
C4 C 0.61369(16) 0.7085(3) 0.7165(2) 0.0512(11) Uani 1 1 d . . .
H4 H 0.5893 0.6988 0.6683 0.061 Uiso 1 1 calc R . .
C5 C 0.60775(14) 0.7743(3) 0.7593(2) 0.0450(10) Uani 1 1 d . . .
C6 C 0.64331(14) 0.7896(2) 0.8324(2) 0.0375(9) Uani 1 1 d . . .
C7 C 0.68482(14) 0.7369(2) 0.8576(2) 0.0356(9) Uani 1 1 d . . .
H7 H 0.7091 0.7464 0.9059 0.043 Uiso 1 1 calc R . .
C8 C 0.69252(13) 0.6702(2) 0.8149(2) 0.0395(9) Uani 1 1 d . . .
C9 C 0.5258(2) 0.8088(4) 0.6695(4) 0.109(2) Uani 1 1 d . . .
H9A H 0.5004 0.8528 0.6577 0.164 Uiso 1 1 calc R . .
H9B H 0.5109 0.7573 0.6791 0.164 Uiso 1 1 calc R . .
H9C H 0.5375 0.8011 0.6269 0.164 Uiso 1 1 calc R . .
C10 C 0.63593(14) 0.8619(2) 0.8815(2) 0.0377(9) Uani 1 1 d . . .
H10 H 0.5988 0.8718 0.8658 0.045 Uiso 1 1 calc R . .
C11 C 0.65968(17) 0.9438(2) 0.8672(2) 0.0455(10) Uani 1 1 d . . .
C12 C 0.6992(2) 0.9434(3) 0.8398(3) 0.0606(13) Uani 1 1 d . . .
H12 H 0.7115 0.8918 0.8299 0.073 Uiso 1 1 calc R . .
C13 C 0.7223(2) 1.0170(4) 0.8259(3) 0.0745(16) Uani 1 1 d . . .
H13 H 0.7500 1.0142 0.8086 0.089 Uiso 1 1 calc R . .
C14 C 0.7040(3) 1.0903(4) 0.8376(3) 0.0871(19) Uani 1 1 d . . .
H14 H 0.7187 1.1392 0.8267 0.104 Uiso 1 1 calc R . .
C15 C 0.6439(4) 1.1749(4) 0.8788(5) 0.108(2) Uani 1 1 d . . .
H15 H 0.6564 1.2243 0.8647 0.130 Uiso 1 1 calc R . .
C16 C 0.6084(4) 1.1792(4) 0.9103(5) 0.115(3) Uani 1 1 d . . .
H16 H 0.5967 1.2318 0.9192 0.138 Uiso 1 1 calc R . .
C17 C 0.5877(3) 1.1074(5) 0.9309(4) 0.109(2) Uani 1 1 d . . .
H17 H 0.5631 1.1126 0.9545 0.131 Uiso 1 1 calc R . .
C18 C 0.6033(2) 1.0280(3) 0.9166(3) 0.0739(15) Uani 1 1 d . . .
H18 H 0.5886 0.9799 0.9289 0.089 Uiso 1 1 calc R . .
C19 C 0.6415(2) 1.0213(3) 0.8833(3) 0.0593(13) Uani 1 1 d . . .
C20 C 0.6632(3) 1.0976(3) 0.8661(3) 0.0774(17) Uani 1 1 d . . .
C21 C 0.73835(15) 0.6114(2) 0.8460(2) 0.0379(9) Uani 1 1 d . . .
H21 H 0.7487 0.5952 0.8025 0.046 Uiso 1 1 calc R . .
C22 C 0.72356(16) 0.5301(2) 0.8780(2) 0.0436(10) Uani 1 1 d . . .
C23 C 0.68353(19) 0.5300(3) 0.9049(3) 0.0609(13) Uani 1 1 d . . .
H23 H 0.6646 0.5792 0.9012 0.073 Uiso 1 1 calc R . .
C24 C 0.6700(2) 0.4596(3) 0.9376(3) 0.0716(14) Uani 1 1 d . . .
H24 H 0.6425 0.4617 0.9555 0.086 Uiso 1 1 calc R . .
C25 C 0.6964(2) 0.3897(4) 0.9431(3) 0.0746(15) Uani 1 1 d . . .
H25 H 0.6873 0.3429 0.9657 0.090 Uiso 1 1 calc R . .
C26 C 0.7657(3) 0.3085(3) 0.9188(3) 0.0845(18) Uani 1 1 d . . .
H26 H 0.7567 0.2601 0.9395 0.101 Uiso 1 1 calc R . .
C27 C 0.8049(3) 0.3054(4) 0.8921(4) 0.097(2) Uani 1 1 d . . .
H27 H 0.8227 0.2551 0.8949 0.116 Uiso 1 1 calc R . .
C28 C 0.8193(3) 0.3750(4) 0.8607(4) 0.0915(19) Uani 1 1 d . . .
H28 H 0.8462 0.3715 0.8417 0.110 Uiso 1 1 calc R . .
C29 C 0.7934(2) 0.4513(3) 0.8574(3) 0.0621(13) Uani 1 1 d . . .
H29 H 0.8040 0.4990 0.8380 0.074 Uiso 1 1 calc R . .
C30 C 0.75185(18) 0.4561(3) 0.8831(2) 0.0487(11) Uani 1 1 d . . .
C31 C 0.7378(2) 0.3831(3) 0.9162(3) 0.0595(13) Uani 1 1 d . . .
C32 C 0.78471(13) 0.6523(2) 0.9048(2) 0.0333(9) Uani 1 1 d . . .
C33 C 0.80333(13) 0.6284(2) 0.9803(2) 0.0330(9) Uani 1 1 d . . .
H33 H 0.7860 0.5859 0.9959 0.040 Uiso 1 1 calc R . .
C34 C 0.84649(13) 0.6636(2) 1.0352(2) 0.0337(9) Uani 1 1 d . . .
C35 C 0.87144(13) 0.7259(2) 1.0100(2) 0.0408(10) Uani 1 1 d . A .
C36 C 0.85413(15) 0.7533(3) 0.9354(2) 0.0454(10) Uani 1 1 d . . .
H36 H 0.8715 0.7960 0.9202 0.054 Uiso 1 1 calc R . .
C37 C 0.81105(14) 0.7177(2) 0.8833(2) 0.0382(9) Uani 1 1 d . . .
C38 C 0.8114(2) 0.8140(4) 0.7872(3) 0.0806(16) Uani 1 1 d . . .
H38A H 0.7953 0.8236 0.7332 0.121 Uiso 1 1 calc R . .
H38B H 0.8478 0.8085 0.7993 0.121 Uiso 1 1 calc R . .
H38C H 0.8044 0.8606 0.8150 0.121 Uiso 1 1 calc R . .
C39 C 0.9447(5) 0.8227(9) 1.0414(7) 0.091(4) Uani 0.549(10) 1 d PD A 1
H39A H 0.9200 0.8643 1.0124 0.109 Uiso 0.549(10) 1 calc PR A 1
H39B H 0.9659 0.8502 1.0882 0.109 Uiso 0.549(10) 1 calc PR A 1
C40 C 0.9751(4) 0.8064(9) 1.0013(7) 0.072(4) Uani 0.549(10) 1 d PDU A 1
O6 O 1.0017(4) 0.8610(5) 0.9795(6) 0.113(4) Uani 0.549(10) 1 d PDU . 1
O7 O 0.9801(3) 0.7251(6) 0.9776(6) 0.121(4) Uani 0.549(10) 1 d P A 1
O7' O 0.9547(4) 0.9659(6) 1.0430(6) 0.103(4) Uani 0.451(10) 1 d P . 2
C39' C 0.9182(5) 0.8449(7) 1.0703(7) 0.063(4) Uani 0.451(10) 1 d P A 2
H39C H 0.9308 0.8592 1.1243 0.075 Uiso 0.451(10) 1 calc PR A 2
H39D H 0.8836 0.8672 1.0486 0.075 Uiso 0.451(10) 1 calc PR A 2
C40' C 0.9507(6) 0.8885(13) 1.0335(11) 0.094(5) Uani 0.451(10) 1 d PU . 2
O6' O 0.9719(8) 0.8533(14) 0.9965(11) 0.143(6) Uani 0.451(10) 1 d PU . 2
O1 O 0.66433(13) 0.58859(19) 0.70384(17) 0.0673(9) Uani 1 1 d . . .
O2 O 0.5707(3) 0.5160(5) 0.6543(5) 0.115(2) Uani 0.70 1 d PU . .
O2' O 0.5253(4) 0.5140(7) 0.6132(6) 0.077(4) Uani 0.30 1 d P . .
O3 O 0.5706(2) 0.5235(5) 0.5311(4) 0.167(3) Uani 1 1 d U . .
O4 O 0.56775(11) 0.8313(2) 0.73514(17) 0.0687(10) Uani 1 1 d . . .
O5 O 0.91535(10) 0.75779(18) 1.06417(16) 0.0559(8) Uani 1 1 d . . .
O8 O 0.79202(12) 0.74079(18) 0.80736(15) 0.0554(8) Uani 1 1 d . . .

loop_
_atom_site_aniso_label
_atom_site_aniso_U_11
_atom_site_aniso_U_22
_atom_site_aniso_U_33
_atom_site_aniso_U_23
_atom_site_aniso_U_13
_atom_site_aniso_U_12
Zn1 0.0497(6) 0.1994(14) 0.0811(8) -0.0324(7) 0.0035(5) 0.0096(6)
C1 0.123(6) 0.136(6) 0.143(7) -0.015(6) 0.035(6) 0.000(5)
C2 0.163(8) 0.097(5) 0.093(5) -0.047(4) -0.050(5) 0.023(5)
C3 0.052(3) 0.044(2) 0.039(2) -0.0090(19) 0.011(2) -0.013(2)
C4 0.041(2) 0.065(3) 0.032(2) -0.007(2) -0.0075(18) -0.008(2)
C5 0.032(2) 0.054(3) 0.040(2) 0.001(2) -0.0008(18) 0.0002(19)
C6 0.032(2) 0.043(2) 0.032(2) 0.0019(17) 0.0045(16) -0.0104(18)
C7 0.035(2) 0.037(2) 0.0279(19) -0.0027(17) 0.0020(16) -0.0018(17)
C8 0.0262(19) 0.049(2) 0.038(2) 0.0012(18) 0.0040(16) -0.0065(17)
C9 0.069(4) 0.132(6) 0.080(4) -0.012(4) -0.034(3) 0.032(4)
C10 0.030(2) 0.036(2) 0.042(2) -0.0009(17) 0.0045(17) 0.0004(16)
C11 0.049(3) 0.042(2) 0.035(2) 0.0063(18) 0.0009(19) -0.001(2)
C12 0.071(3) 0.067(3) 0.046(3) 0.005(2) 0.023(2) -0.014(3)
C13 0.090(4) 0.073(4) 0.062(3) -0.004(3) 0.028(3) -0.035(3)
C14 0.122(6) 0.070(4) 0.063(4) 0.015(3) 0.024(4) -0.035(4)
C15 0.141(7) 0.050(4) 0.119(6) -0.001(3) 0.024(5) -0.001(4)
C16 0.120(6) 0.053(4) 0.145(7) -0.015(4) 0.011(5) 0.021(4)
C17 0.092(5) 0.090(5) 0.136(6) -0.018(4) 0.027(4) 0.025(4)
C18 0.076(4) 0.050(3) 0.087(4) -0.001(3) 0.016(3) 0.011(3)
C19 0.064(3) 0.058(3) 0.044(3) 0.006(2) 0.003(2) 0.000(2)
C20 0.108(5) 0.038(3) 0.063(3) 0.007(2) -0.001(3) -0.007(3)
C21 0.046(2) 0.041(2) 0.027(2) -0.0056(16) 0.0137(17) -0.0070(18)
C22 0.043(2) 0.042(2) 0.040(2) -0.0100(18) 0.0060(18) -0.0079(19)
C23 0.054(3) 0.046(3) 0.083(4) 0.011(2) 0.025(3) -0.006(2)
C24 0.067(3) 0.066(3) 0.088(4) 0.013(3) 0.035(3) -0.002(3)
C25 0.089(4) 0.065(4) 0.068(4) 0.003(3) 0.025(3) -0.023(3)
C26 0.125(5) 0.058(4) 0.060(4) 0.006(3) 0.019(4) 0.001(3)
C27 0.143(6) 0.054(4) 0.085(4) 0.009(3) 0.029(4) 0.043(4)
C28 0.105(5) 0.095(5) 0.077(4) 0.002(3) 0.034(3) 0.035(4)
C29 0.072(3) 0.051(3) 0.062(3) -0.004(2) 0.021(3) 0.021(2)
C30 0.060(3) 0.042(2) 0.035(2) -0.0102(19) 0.006(2) -0.003(2)
C31 0.079(4) 0.038(3) 0.044(3) -0.004(2) -0.001(2) 0.002(2)
C32 0.0289(19) 0.038(2) 0.031(2) -0.0025(16) 0.0085(16) 0.0004(16)
C33 0.0273(19) 0.036(2) 0.037(2) 0.0006(16) 0.0124(16) -0.0018(16)
C34 0.0275(19) 0.034(2) 0.039(2) 0.0006(16) 0.0110(16) -0.0018(16)
C35 0.0240(19) 0.046(2) 0.045(2) 0.0013(18) 0.0013(17) -0.0038(17)
C36 0.033(2) 0.053(2) 0.049(3) 0.011(2) 0.0123(19) -0.0068(18)
C37 0.037(2) 0.039(2) 0.037(2) 0.0014(17) 0.0109(18) 0.0006(18)
C38 0.085(4) 0.091(4) 0.055(3) 0.022(3) 0.009(3) -0.017(3)
C39 0.094(10) 0.085(10) 0.078(9) 0.007(7) 0.012(8) -0.012(8)
C40 0.054(5) 0.097(8) 0.068(6) 0.036(6) 0.025(5) -0.008(6)
O6 0.099(6) 0.102(6) 0.140(7) 0.025(5) 0.044(5) -0.009(5)
O7 0.088(6) 0.121(8) 0.164(9) 0.004(6) 0.057(6) 0.012(5)
O7' 0.092(7) 0.064(6) 0.144(10) 0.034(6) 0.030(6) -0.009(5)
C39' 0.060(8) 0.054(7) 0.063(8) 0.000(6) 0.007(6) -0.032(6)
C40' 0.086(8) 0.087(8) 0.102(9) -0.002(7) 0.023(7) -0.006(7)
O6' 0.148(10) 0.154(10) 0.155(9) 0.016(8) 0.086(8) -0.028(8)
O1 0.075(2) 0.069(2) 0.0425(18) -0.0269(15) 0.0005(15) 0.0013(16)
O2 0.086(4) 0.136(5) 0.113(5) 0.021(4) 0.022(4) -0.033(4)
O2' 0.050(7) 0.106(9) 0.050(7) -0.036(6) -0.015(5) -0.001(6)
O3 0.118(4) 0.246(8) 0.116(5) -0.037(5) 0.014(4) 0.001(4)
O4 0.0436(18) 0.082(2) 0.0544(19) -0.0065(16) -0.0166(15) 0.0092(16)
O5 0.0439(17) 0.0559(18) 0.0547(18) 0.0178(14) 0.0000(14) -0.0230(14)
O8 0.0642(19) 0.0590(19) 0.0395(17) 0.0131(14) 0.0132(14) -0.0106(15)

loop_
_atom_type_symbol
_atom_type_description
_atom_type_scat_dispersion_real
_atom_type_scat_dispersion_imag
_atom_type_scat_source
C C 0.0033 0.0016 'International Tables Vol C Tables 4.2.6.8 and 6.1.1.4'
H H 0.0000 0.0000 'International Tables Vol C Tables 4.2.6.8 and 6.1.1.4'
O O 0.0106 0.0060 'International Tables Vol C Tables 4.2.6.8 and 6.1.1.4'
Zn Zn 0.2839 1.4301 'International Tables Vol C Tables 4.2.6.8 and 6.1.1.4'
N N 0.0061 0.0033 'International Tables Vol C Tables 4.2.6.8 and 6.1.1.4'

loop_
_geom_angle_atom_site_label_1
_geom_angle_atom_site_label_2
_geom_angle_atom_site_label_3
_geom_angle
_geom_angle_site_symmetry_1
_geom_angle_site_symmetry_3
O7' Zn1 O7' 180.000(2) 8_465 4_646
O7' Zn1 O3 51.7(4) 8_465 5_666
O7' Zn1 O3 128.3(4) 4_646 5_666
O7' Zn1 O3 128.3(4) 8_465 .
O7' Zn1 O3 51.7(4) 4_646 .
O3 Zn1 O3 180.00(14) 5_666 .
O7' Zn1 O2' 117.4(5) 8_465 5_666
O7' Zn1 O2' 62.6(5) 4_646 5_666
O3 Zn1 O2' 72.6(4) 5_666 5_666
O3 Zn1 O2' 107.4(4) . 5_666
O7' Zn1 O2' 62.6(5) 8_465 .
O7' Zn1 O2' 117.4(5) 4_646 .
O3 Zn1 O2' 107.4(4) 5_666 .
O3 Zn1 O2' 72.6(4) . .
O2' Zn1 O2' 180.000(3) 5_666 .
O7' Zn1 O6 80.6(4) 8_465 8_465
O7' Zn1 O6 99.4(4) 4_646 8_465
O3 Zn1 O6 102.9(4) 5_666 8_465
O3 Zn1 O6 77.1(4) . 8_465
O2' Zn1 O6 87.2(4) 5_666 8_465
O2' Zn1 O6 92.8(4) . 8_465
O7' Zn1 O6 99.4(4) 8_465 4_646
O7' Zn1 O6 80.6(4) 4_646 4_646
O3 Zn1 O6 77.1(4) 5_666 4_646
O3 Zn1 O6 102.9(4) . 4_646
O2' Zn1 O6 92.8(4) 5_666 4_646
O2' Zn1 O6 87.2(4) . 4_646
O6 Zn1 O6 180.0(5) 8_465 4_646
O7' Zn1 C40' 29.2(5) 8_465 8_465
O7' Zn1 C40' 150.8(5) 4_646 8_465
O3 Zn1 C40' 66.9(5) 5_666 8_465
O3 Zn1 C40' 113.1(5) . 8_465
O2' Zn1 C40' 109.0(5) 5_666 8_465
O2' Zn1 C40' 71.0(5) . 8_465
O6 Zn1 C40' 51.4(5) 8_465 8_465
O6 Zn1 C40' 128.6(5) 4_646 8_465
O7' Zn1 C40' 150.8(5) 8_465 4_646
O7' Zn1 C40' 29.2(5) 4_646 4_646
O3 Zn1 C40' 113.1(5) 5_666 4_646
O3 Zn1 C40' 66.9(5) . 4_646
O2' Zn1 C40' 71.0(5) 5_666 4_646
O2' Zn1 C40' 109.0(5) . 4_646
O6 Zn1 C40' 128.6(5) 8_465 4_646
O6 Zn1 C40' 51.4(5) 4_646 4_646
C40' Zn1 C40' 180.0(8) 8_465 4_646
O7' Zn1 O6' 57.2(6) 8_465 8_465
O7' Zn1 O6' 122.8(6) 4_646 8_465
O3 Zn1 O6' 83.8(5) 5_666 8_465
O3 Zn1 O6' 96.2(5) . 8_465
O2' Zn1 O6' 94.9(6) 5_666 8_465
O2' Zn1 O6' 85.1(6) . 8_465
O6 Zn1 O6' 23.8(5) 8_465 8_465
O6 Zn1 O6' 156.2(5) 4_646 8_465
C40' Zn1 O6' 28.0(5) 8_465 8_465
C40' Zn1 O6' 152.0(5) 4_646 8_465
O7' Zn1 O6' 122.8(6) 8_465 4_646
O7' Zn1 O6' 57.2(6) 4_646 4_646
O3 Zn1 O6' 96.2(5) 5_666 4_646
O3 Zn1 O6' 83.8(5) . 4_646
O2' Zn1 O6' 85.1(6) 5_666 4_646
O2' Zn1 O6' 94.9(6) . 4_646
O6 Zn1 O6' 156.2(5) 8_465 4_646
O6 Zn1 O6' 23.8(5) 4_646 4_646
C40' Zn1 O6' 152.0(5) 8_465 4_646
C40' Zn1 O6' 28.0(5) 4_646 4_646
O6' Zn1 O6' 180.000(3) 8_465 4_646
O2 C1 O3 125.6(9) . .
O2 C1 C2 121.4(11) . .
O3 C1 C2 113.0(10) . .
O2 C1 O2' 39.8(6) . .
O3 C1 O2' 88.2(7) . .
C2 C1 O2' 154.2(10) . .
O1 C2 C1 121.5(10) . .
O1 C2 H2A 107.0 . .
C1 C2 H2A 107.0 . .
O1 C2 H2B 107.0 . .
C1 C2 H2B 107.0 . .
H2A C2 H2B 106.7 . .
O1 C3 C8 116.2(4) . .
O1 C3 C4 123.7(4) . .
C8 C3 C4 120.1(4) . .
C5 C4 C3 120.5(4) . .
C5 C4 H4 119.8 . .
C3 C4 H4 119.8 . .
C4 C5 O4 124.0(3) . .
C4 C5 C6 121.1(4) . .
O4 C5 C6 114.9(4) . .
C7 C6 C5 117.1(4) . .
C7 C6 C10 121.7(3) . .
C5 C6 C10 121.2(3) . .
C6 C7 C8 123.3(3) . .
C6 C7 H7 118.3 . .
C8 C7 H7 118.3 . .
C3 C8 C7 117.9(3) . .
C3 C8 C21 120.4(3) . .
C7 C8 C21 121.7(3) . .
O4 C9 H9A 109.5 . .
O4 C9 H9B 109.5 . .
H9A C9 H9B 109.5 . .
O4 C9 H9C 109.5 . .
H9A C9 H9C 109.5 . .
H9B C9 H9C 109.5 . .
C34 C10 C11 113.7(3) 7_667 .
C34 C10 C6 110.4(3) 7_667 .
C11 C10 C6 112.6(3) . .
C34 C10 H10 106.5 7_667 .
C11 C10 H10 106.5 . .
C6 C10 H10 106.5 . .
C12 C11 C19 118.6(4) . .
C12 C11 C10 121.0(4) . .
C19 C11 C10 120.4(4) . .
C11 C12 C13 123.0(5) . .
C11 C12 H12 118.5 . .
C13 C12 H12 118.5 . .
C14 C13 C12 118.8(6) . .
C14 C13 H13 120.6 . .
C12 C13 H13 120.6 . .
C13 C14 C20 122.5(5) . .
C13 C14 H14 118.7 . .
C20 C14 H14 118.7 . .
C16 C15 C20 120.9(7) . .
C16 C15 H15 119.5 . .
C20 C15 H15 119.5 . .
C15 C16 C17 121.8(7) . .
C15 C16 H16 119.1 . .
C17 C16 H16 119.1 . .
C16 C17 C18 120.5(8) . .
C16 C17 H17 119.8 . .
C18 C17 H17 119.8 . .
C17 C18 C19 119.0(6) . .
C17 C18 H18 120.5 . .
C19 C18 H18 120.5 . .
C11 C19 C18 122.8(4) . .
C11 C19 C20 119.1(5) . .
C18 C19 C20 118.2(5) . .
C15 C20 C14 122.7(7) . .
C15 C20 C19 119.5(8) . .
C14 C20 C19 117.8(5) . .
C32 C21 C8 113.6(3) . .
C32 C21 C22 110.7(3) . .
C8 C21 C22 111.4(3) . .
C32 C21 H21 106.9 . .
C8 C21 H21 106.9 . .
C22 C21 H21 106.9 . .
C23 C22 C30 118.8(4) . .
C23 C22 C21 120.1(4) . .
C30 C22 C21 121.0(4) . .
C22 C23 C24 122.5(4) . .
C22 C23 H23 118.8 . .
C24 C23 H23 118.8 . .
C25 C24 C23 119.4(5) . .
C25 C24 H24 120.3 . .
C23 C24 H24 120.3 . .
C24 C25 C31 122.5(5) . .
C24 C25 H25 118.8 . .
C31 C25 H25 118.8 . .
C27 C26 C31 121.6(5) . .
C27 C26 H26 119.2 . .
C31 C26 H26 119.2 . .
C26 C27 C28 121.2(5) . .
C26 C27 H27 119.4 . .
C28 C27 H27 119.4 . .
C27 C28 C29 119.9(6) . .
C27 C28 H28 120.0 . .
C29 C28 H28 120.0 . .
C30 C29 C28 120.3(5) . .
C30 C29 H29 119.9 . .
C28 C29 H29 119.9 . .
C29 C30 C22 122.2(4) . .
C29 C30 C31 118.9(4) . .
C22 C30 C31 118.8(4) . .
C25 C31 C26 123.9(5) . .
C25 C31 C30 118.0(4) . .
C26 C31 C30 118.1(6) . .
C33 C32 C37 116.5(3) . .
C33 C32 C21 123.1(3) . .
C37 C32 C21 120.4(3) . .
C32 C33 C34 124.3(3) . .
C32 C33 H33 117.8 . .
C34 C33 H33 117.8 . .
C35 C34 C33 116.3(3) . .
C35 C34 C10 121.2(3) . 7_667
C33 C34 C10 122.4(3) . 7_667
C36 C35 C34 121.9(3) . .
C36 C35 O5 122.3(4) . .
C34 C35 O5 115.7(3) . .
C35 C36 C37 120.0(4) . .
C35 C36 H36 120.0 . .
C37 C36 H36 120.0 . .
O8 C37 C36 123.2(3) . .
O8 C37 C32 115.8(3) . .
C36 C37 C32 120.9(3) . .
O8 C38 H38A 109.5 . .
O8 C38 H38B 109.5 . .
H38A C38 H38B 109.5 . .
O8 C38 H38C 109.5 . .
H38A C38 H38C 109.5 . .
H38B C38 H38C 109.5 . .
C40 C39 O5 123.3(11) . .
C40 C39 H39A 106.5 . .
O5 C39 H39A 106.5 . .
C40 C39 H39B 106.5 . .
O5 C39 H39B 106.5 . .
H39A C39 H39B 106.5 . .
O6 C40 C39 126.0(15) . .
O6 C40 O7 113.3(11) . .
C39 C40 O7 120.7(10) . .
C40 O6 Zn1 124.1(10) . 4_656
C40' O7' O3 116.9(11) . 4_656
C40' O7' Zn1 106.2(12) . 4_656
O3 O7' Zn1 67.0(4) 4_656 4_656
O5 C39' C40' 117.1(14) . .
O5 C39' H39C 108.0 . .
C40' C39' H39C 108.0 . .
O5 C39' H39D 108.0 . .
C40' C39' H39D 108.0 . .
H39C C39' H39D 107.3 . .
O6' C40' O7' 121(2) . .
O6' C40' C39' 123(2) . .
O7' C40' C39' 116.0(17) . .
O6' C40' Zn1 76.2(16) . 4_656
O7' C40' Zn1 44.6(9) . 4_656
C39' C40' Zn1 160.2(14) . 4_656
C40' O6' Zn1 75.7(16) . 4_656
C2 O1 C3 123.6(4) . .
O2' O2 C1 100.7(10) . .
O2 O2' C1 39.5(6) . .
O2 O2' Zn1 125.1(10) . .
C1 O2' Zn1 87.7(6) . .
C1 O3 O7' 152.7(9) . 4_646
C1 O3 Zn1 111.5(6) . .
O7' O3 Zn1 61.3(4) 4_646 .
C5 O4 C9 116.5(4) . .
C35 O5 C39' 115.9(5) . .
C35 O5 C39 119.0(5) . .
C39' O5 C39 45.6(7) . .
C37 O8 C38 117.0(3) . .

loop_
_geom_bond_atom_site_label_1
_geom_bond_atom_site_label_2
_geom_bond_distance
_geom_bond_site_symmetry_2
Zn1 O7' 1.787(10) 8_465
Zn1 O7' 1.787(10) 4_646
Zn1 O3 1.875(6) 5_666
Zn1 O3 1.875(6) .
Zn1 O2' 1.986(11) 5_666
Zn1 O2' 1.986(11) .
Zn1 O6 2.243(9) 8_465
Zn1 O6 2.243(9) 4_646
Zn1 C40' 2.44(2) 8_465
Zn1 C40' 2.44(2) 4_646
Zn1 O6' 2.45(2) 8_465
Zn1 O6' 2.45(2) 4_646
C1 O2 1.222(11) .
C1 O3 1.352(12) .
C1 C2 1.351(8) .
C1 O2' 1.887(16) .
C2 O1 1.346(7) .
C2 H2A 0.9700 .
C2 H2B 0.9700 .
C3 O1 1.366(5) .
C3 C8 1.381(5) .
C3 C4 1.382(6) .
C4 C5 1.357(6) .
C4 H4 0.9300 .
C5 O4 1.380(5) .
C5 C6 1.398(5) .
C6 C7 1.368(5) .
C6 C10 1.523(5) .
C7 C8 1.382(5) .
C7 H7 0.9300 .
C8 C21 1.521(5) .
C9 O4 1.412(6) .
C9 H9A 0.9600 .
C9 H9B 0.9600 .
C9 H9C 0.9600 .
C10 C34 1.509(5) 7_667
C10 C11 1.520(5) .
C10 H10 0.9800 .
C11 C12 1.356(7) .
C11 C19 1.400(6) .
C12 C13 1.398(7) .
C12 H12 0.9300 .
C13 C14 1.317(8) .
C13 H13 0.9300 .
C14 C20 1.408(9) .
C14 H14 0.9300 .
C15 C16 1.306(11) .
C15 C20 1.391(10) .
C15 H15 0.9300 .
C16 C17 1.387(11) .
C16 H16 0.9300 .
C17 C18 1.388(8) .
C17 H17 0.9300 .
C18 C19 1.402(8) .
C18 H18 0.9300 .
C19 C20 1.434(7) .
C21 C32 1.517(5) .
C21 C22 1.535(6) .
C21 H21 0.9800 .
C22 C23 1.363(6) .
C22 C30 1.397(6) .
C23 C24 1.383(7) .
C23 H23 0.9300 .
C24 C25 1.313(7) .
C24 H24 0.9300 .
C25 C31 1.402(8) .
C25 H25 0.9300 .
C26 C27 1.342(9) .
C26 C31 1.407(8) .
C26 H26 0.9300 .
C27 C28 1.369(9) .
C27 H27 0.9300 .
C28 C29 1.397(7) .
C28 H28 0.9300 .
C29 C30 1.391(7) .
C29 H29 0.9300 .
C30 C31 1.426(7) .
C32 C33 1.371(5) .
C32 C37 1.403(5) .
C33 C34 1.394(5) .
C33 H33 0.9300 .
C34 C35 1.377(5) .
C34 C10 1.509(5) 7_667
C35 C36 1.371(5) .
C35 O5 1.381(4) .
C36 C37 1.374(5) .
C36 H36 0.9300 .
C37 O8 1.374(4) .
C38 O8 1.384(6) .
C38 H38A 0.9600 .
C38 H38B 0.9600 .
C38 H38C 0.9600 .
C39 C40 1.326(10) .
C39 O5 1.461(14) .
C39 H39A 0.9700 .
C39 H39B 0.9700 .
C40 O6 1.288(7) .
C40 O7 1.387(16) .
O6 Zn1 2.243(9) 4_656
O7' C40' 1.24(2) .
O7' O3 1.599(11) 4_656
O7' Zn1 1.787(10) 4_656
C39' O5 1.387(12) .
C39' C40' 1.47(3) .
C39' H39C 0.9700 .
C39' H39D 0.9700 .
C40' O6' 1.19(2) .
C40' Zn1 2.44(2) 4_656
O6' Zn1 2.45(2) 4_656
O2 O2' 1.229(11) .
O3 O7' 1.599(11) 4_646

loop_
_geom_torsion_atom_site_label_1
_geom_torsion_atom_site_label_2
_geom_torsion_atom_site_label_3
_geom_torsion_atom_site_label_4
_geom_torsion
_geom_torsion_site_symmetry_1
_geom_torsion_site_symmetry_4
O2 C1 C2 O1 3.0(14) . .
O3 C1 C2 O1 -177.5(6) . .
O2' C1 C2 O1 39(2) . .
O1 C3 C4 C5 -179.7(4) . .
C8 C3 C4 C5 -0.8(6) . .
C3 C4 C5 O4 177.9(4) . .
C3 C4 C5 C6 -1.1(7) . .
C4 C5 C6 C7 1.8(6) . .
O4 C5 C6 C7 -177.4(3) . .
C4 C5 C6 C10 -178.2(4) . .
O4 C5 C6 C10 2.6(5) . .
C5 C6 C7 C8 -0.6(6) . .
C10 C6 C7 C8 179.4(3) . .
O1 C3 C8 C7 -179.1(4) . .
C4 C3 C8 C7 1.9(6) . .
O1 C3 C8 C21 -2.2(6) . .
C4 C3 C8 C21 178.8(4) . .
C6 C7 C8 C3 -1.2(6) . .
C6 C7 C8 C21 -178.1(3) . .
C7 C6 C10 C34 -37.0(5) . 7_667
C5 C6 C10 C34 143.0(4) . 7_667
C7 C6 C10 C11 91.3(4) . .
C5 C6 C10 C11 -88.7(4) . .
C34 C10 C11 C12 101.6(4) 7_667 .
C6 C10 C11 C12 -25.0(5) . .
C34 C10 C11 C19 -77.4(4) 7_667 .
C6 C10 C11 C19 156.0(3) . .
C19 C11 C12 C13 -0.9(6) . .
C10 C11 C12 C13 -179.9(4) . .
C11 C12 C13 C14 -2.0(8) . .
C12 C13 C14 C20 2.1(9) . .
C20 C15 C16 C17 -1.4(12) . .
C15 C16 C17 C18 -1.7(12) . .
C16 C17 C18 C19 2.1(9) . .
C12 C11 C19 C18 -175.5(4) . .
C10 C11 C19 C18 3.5(6) . .
C12 C11 C19 C20 3.6(6) . .
C10 C11 C19 C20 -177.3(4) . .
C17 C18 C19 C11 179.7(5) . .
C17 C18 C19 C20 0.6(7) . .
C16 C15 C20 C14 -175.2(7) . .
C16 C15 C20 C19 4.1(10) . .
C13 C14 C20 C15 179.8(6) . .
C13 C14 C20 C19 0.6(8) . .
C11 C19 C20 C15 177.2(5) . .
C18 C19 C20 C15 -3.6(7) . .
C11 C19 C20 C14 -3.5(7) . .
C18 C19 C20 C14 175.7(5) . .
C3 C8 C21 C32 155.8(4) . .
C7 C8 C21 C32 -27.4(5) . .
C3 C8 C21 C22 -78.4(4) . .
C7 C8 C21 C22 98.4(4) . .
C32 C21 C22 C23 100.9(4) . .
C8 C21 C22 C23 -26.5(5) . .
C32 C21 C22 C30 -76.5(4) . .
C8 C21 C22 C30 156.1(3) . .
C30 C22 C23 C24 0.5(7) . .
C21 C22 C23 C24 -177.0(4) . .
C22 C23 C24 C25 -0.1(8) . .
C23 C24 C25 C31 -0.8(8) . .
C31 C26 C27 C28 -0.4(10) . .
C26 C27 C28 C29 1.1(10) . .
C27 C28 C29 C30 -2.5(8) . .
C28 C29 C30 C22 -177.3(4) . .
C28 C29 C30 C31 3.0(6) . .
C23 C22 C30 C29 -179.6(4) . .
C21 C22 C30 C29 -2.1(6) . .
C23 C22 C30 C31 0.1(6) . .
C21 C22 C30 C31 177.5(3) . .
C24 C25 C31 C26 -177.7(5) . .
C24 C25 C31 C30 1.3(7) . .
C27 C26 C31 C25 179.9(5) . .
C27 C26 C31 C30 0.9(8) . .
C29 C30 C31 C25 178.8(4) . .
C22 C30 C31 C25 -0.9(6) . .
C29 C30 C31 C26 -2.2(6) . .
C22 C30 C31 C26 178.1(4) . .
C8 C21 C32 C33 113.9(4) . .
C22 C21 C32 C33 -12.3(5) . .
C8 C21 C32 C37 -66.4(4) . .
C22 C21 C32 C37 167.5(3) . .
C37 C32 C33 C34 -1.2(5) . .
C21 C32 C33 C34 178.5(3) . .
C32 C33 C34 C35 -0.5(5) . .
C32 C33 C34 C10 177.1(3) . 7_667
C33 C34 C35 C36 1.5(6) . .
C10 C34 C35 C36 -176.1(4) 7_667 .
C33 C34 C35 O5 -177.4(3) . .
C10 C34 C35 O5 5.0(5) 7_667 .
C34 C35 C36 C37 -0.8(6) . .
O5 C35 C36 C37 178.1(4) . .
C35 C36 C37 O8 -178.8(3) . .
C35 C36 C37 C32 -1.0(6) . .
C33 C32 C37 O8 179.8(3) . .
C21 C32 C37 O8 0.1(5) . .
C33 C32 C37 C36 2.0(5) . .
C21 C32 C37 C36 -177.8(3) . .
O5 C39 C40 O6 179.8(10) . .
O5 C39 C40 O7 0.9(18) . .
C39 C40 O6 Zn1 -2.9(17) . 4_656
O7 C40 O6 Zn1 176.0(7) . 4_656
O3 O7' C40' O6' 67(2) 4_656 .
Zn1 O7' C40' O6' -5(2) 4_656 .
O3 O7' C40' C39' -112.9(13) 4_656 .
Zn1 O7' C40' C39' 175.1(10) 4_656 .
O3 O7' C40' Zn1 72.0(9) 4_656 4_656
O5 C39' C40' O6' 4(2) . .
O5 C39' C40' O7' -176.5(11) . .
O5 C39' C40' Zn1 -166(3) . 4_656
O7' C40' O6' Zn1 3.9(15) . 4_656
C39' C40' O6' Zn1 -176.6(16) . 4_656
C1 C2 O1 C3 -81.9(9) . .
C8 C3 O1 C2 -168.6(6) . .
C4 C3 O1 C2 10.4(8) . .
O3 C1 O2 O2' -23.2(14) . .
C2 C1 O2 O2' 156.2(10) . .
C1 O2 O2' Zn1 21.6(13) . .
O3 C1 O2' O2 161.3(11) . .
C2 C1 O2' O2 -52(2) . .
O2 C1 O2' Zn1 -162.4(10) . .
O3 C1 O2' Zn1 -1.1(6) . .
C2 C1 O2' Zn1 145(2) . .
O7' Zn1 O2' O2 -166.2(12) 8_465 .
O7' Zn1 O2' O2 13.8(12) 4_646 .
O3 Zn1 O2' O2 167.2(10) 5_666 .
O3 Zn1 O2' O2 -12.8(10) . .
O2' Zn1 O2' O2 88(100) 5_666 .
O6 Zn1 O2' O2 -88.3(11) 8_465 .
O6 Zn1 O2' O2 91.7(11) 4_646 .
C40' Zn1 O2' O2 -135.6(12) 8_465 .
C40' Zn1 O2' O2 44.4(12) 4_646 .
O6' Zn1 O2' O2 -110.8(12) 8_465 .
O6' Zn1 O2' O2 69.2(12) 4_646 .
O7' Zn1 O2' C1 -152.6(7) 8_465 .
O7' Zn1 O2' C1 27.4(7) 4_646 .
O3 Zn1 O2' C1 -179.2(5) 5_666 .
O3 Zn1 O2' C1 0.8(5) . .
O2' Zn1 O2' C1 101(100) 5_666 .
O6 Zn1 O2' C1 -74.7(5) 8_465 .
O6 Zn1 O2' C1 105.3(5) 4_646 .
C40' Zn1 O2' C1 -122.0(7) 8_465 .
C40' Zn1 O2' C1 58.0(7) 4_646 .
O6' Zn1 O2' C1 -97.2(7) 8_465 .
O6' Zn1 O2' C1 82.8(7) 4_646 .
O2 C1 O3 O7' -53(2) . 4_646
C2 C1 O3 O7' 127.6(15) . 4_646
O2' C1 O3 O7' -67.5(16) . 4_646
O2 C1 O3 Zn1 15.8(13) . .
C2 C1 O3 Zn1 -163.6(6) . .
O2' C1 O3 Zn1 1.2(7) . .
O7' Zn1 O3 C1 29.2(9) 8_465 .
O7' Zn1 O3 C1 -150.8(9) 4_646 .
O3 Zn1 O3 C1 -94(100) 5_666 .
O2' Zn1 O3 C1 178.8(7) 5_666 .
O2' Zn1 O3 C1 -1.2(7) . .
O6 Zn1 O3 C1 95.9(7) 8_465 .
O6 Zn1 O3 C1 -84.1(7) 4_646 .
C40' Zn1 O3 C1 58.4(8) 8_465 .
C40' Zn1 O3 C1 -121.6(8) 4_646 .
O6' Zn1 O3 C1 81.7(8) 8_465 .
O6' Zn1 O3 C1 -98.3(8) 4_646 .
O7' Zn1 O3 O7' 180.000(1) 8_465 4_646
O3 Zn1 O3 O7' 56(100) 5_666 4_646
O2' Zn1 O3 O7' -30.4(6) 5_666 4_646
O2' Zn1 O3 O7' 149.6(6) . 4_646
O6 Zn1 O3 O7' -113.3(6) 8_465 4_646
O6 Zn1 O3 O7' 66.7(6) 4_646 4_646
C40' Zn1 O3 O7' -150.8(6) 8_465 4_646
C40' Zn1 O3 O7' 29.2(6) 4_646 4_646
O6' Zn1 O3 O7' -127.5(7) 8_465 4_646
O6' Zn1 O3 O7' 52.5(7) 4_646 4_646
C4 C5 O4 C9 13.6(7) . .
C6 C5 O4 C9 -167.3(5) . .
C36 C35 O5 C39' 51.2(8) . .
C34 C35 O5 C39' -129.8(8) . .
C36 C35 O5 C39 -0.4(9) . .
C34 C35 O5 C39 178.6(7) . .
C40' C39' O5 C35 -101.5(11) . .
C40' C39' O5 C39 4.7(10) . .
C40 C39 O5 C35 -76.1(13) . .
C40 C39 O5 C39' -175.0(18) . .
C36 C37 O8 C38 -13.0(6) . .
C32 C37 O8 C38 169.2(4) . .

loop_
_platon_squeeze_void_nr
_platon_squeeze_void_average_x
_platon_squeeze_void_average_y
_platon_squeeze_void_average_z
_platon_squeeze_void_volume
_platon_squeeze_void_count_electrons
_platon_squeeze_void_content
1 -0.006 -0.031 0.019 910 158 ' '
